data_7035450
loop_
_publ_author_name
'Tirfoin, R\'emi'
'Abdalla, Joseph A. B.'
'Aldridge, Simon'

_publ_section_title
;
 Extension of conjugation: probing anion binding strength and reporter
 mechanisms in (phenyl)cyclopentadienyl and indenyl receptors.
;
_journal_issue 29
_journal_name_full 'Dalton transactions (Cambridge, England : 2003)'
_journal_page_first 13049
_journal_page_last 13059
_journal_paper_doi 10.1039/c5dt01955a
_journal_volume 44
_journal_year 2015
_chemical_formula_moiety 'C34 H35 B1 Fe1'
_chemical_formula_sum 'C34 H35 B Fe'
_chemical_formula_weight 510.31
_space_group_IT_number 2
_symmetry_cell_setting triclinic
_symmetry_space_group_name_Hall '-P 1'
_symmetry_space_group_name_H-M 'P -1'
_atom_sites_solution_hydrogens difmap
_atom_sites_solution_primary direct
_audit_creation_date 12-03-13
_audit_creation_method CRYSTALS_ver_14.40
_audit_update_record
;
2015-05-05 deposited with the CCDC.
2015-06-16 downloaded from the CCDC.
;
_cell_angle_alpha 67.3715(9)
_cell_angle_beta 70.3692(8)
_cell_angle_gamma 82.3985(11)
_cell_formula_units_Z 4
_cell_length_a 14.1028(3)
_cell_length_b 14.4095(3)
_cell_length_c 15.1800(3)
_cell_measurement_reflns_used 9324
_cell_measurement_temperature 150
_cell_measurement_theta_max 26
_cell_measurement_theta_min 5
_cell_volume 2681.81(10)
_computing_cell_refinement 'DENZO/SCALEPACK (Otwinowski & Minor, 1997)'
_computing_data_collection 'COLLECT (Nonius, 2001).'
_computing_data_reduction 'DENZO/SCALEPACK (Otwinowski & Minor, 1997)'
_computing_molecular_graphics 'CAMERON (Watkin et al., 1996)'
_computing_publication_material 'CRYSTALS (Betteridge et al., 2003)'
_computing_structure_refinement 'CRYSTALS (Betteridge et al., 2003)'
_computing_structure_solution 'SIR92 (Altomare et al., 1994)'
_diffrn_ambient_temperature 150
_diffrn_measured_fraction_theta_full 0.988
_diffrn_measured_fraction_theta_max 0.986
_diffrn_measurement_device Area
_diffrn_measurement_device_type 'Nonius KappaCCD'
_diffrn_measurement_method \w
_diffrn_radiation_monochromator graphite
_diffrn_radiation_type 'Mo K\a'
_diffrn_radiation_wavelength 0.71073
_diffrn_reflns_av_R_equivalents 0.029
_diffrn_reflns_limit_h_max 17
_diffrn_reflns_limit_h_min -16
_diffrn_reflns_limit_k_max 17
_diffrn_reflns_limit_k_min -17
_diffrn_reflns_limit_l_max 18
_diffrn_reflns_limit_l_min -18
_diffrn_reflns_number 17351
_diffrn_reflns_theta_full 25.460
_diffrn_reflns_theta_max 25.979
_diffrn_reflns_theta_min 5.154
_diffrn_standards_number 0
_exptl_absorpt_coefficient_mu 0.583
_exptl_absorpt_correction_T_max 0.95
_exptl_absorpt_correction_T_min 0.91
_exptl_absorpt_correction_type multi-scan
_exptl_absorpt_process_details 'DENZO/SCALEPACK (Otwinowski & Minor, 1997)'
_exptl_crystal_colour orange
_exptl_crystal_density_diffrn 1.264
_exptl_crystal_density_method 'not measured'
_exptl_crystal_description plate
_exptl_crystal_F_000 1080
_exptl_crystal_size_max 0.200
_exptl_crystal_size_mid 0.160
_exptl_crystal_size_min 0.080
_refine_diff_density_max 0.58
_refine_diff_density_min -0.59
_refine_ls_extinction_method None
_refine_ls_goodness_of_fit_ref 0.9344
_refine_ls_hydrogen_treatment constr
_refine_ls_matrix_type full
_refine_ls_number_parameters 649
_refine_ls_number_reflns 10379
_refine_ls_number_restraints 0
_refine_ls_R_factor_all 0.0615
_refine_ls_R_factor_gt 0.0424
_refine_ls_shift/su_max 0.0006703
_refine_ls_shift/su_mean 0.0000359
_refine_ls_structure_factor_coef Fsqd
_refine_ls_weighting_details
;
 Method, part 1, Chebychev polynomial, (Watkin, 1994, Prince, 1982) 
 [weight] = 1.0/[A~0~*T~0~(x)+A~1~*T~1~(x) ... +A~n-1~]*T~n-1~(x)] 
 where A~i~ are the Chebychev coefficients listed below and x= Fcalc/Fmax 
 Method = Robust Weighting (Prince, 1982) 
 W = [weight] * [1-(deltaF/6*sigmaF)^2^]^2^ 
 A~i~ are: 
 16.2 22.2 10.5 2.55 
;
_refine_ls_weighting_scheme calc
_refine_ls_wR_factor_all 0.1000
_refine_ls_wR_factor_gt 0.0862
_refine_ls_wR_factor_ref 0.1000
_reflns_limit_h_max 17
_reflns_limit_h_min -16
_reflns_limit_k_max 17
_reflns_limit_k_min -15
_reflns_limit_l_max 18
_reflns_limit_l_min 0
_reflns_number_gt 8163
_reflns_number_total 10379
_reflns_threshold_expression I>2.0\s(I)
_oxford_diffrn_Wilson_B_factor 0.00
_oxford_diffrn_Wilson_scale 0.00
_oxford_refine_ls_r_factor_ref 0.0615
_oxford_refine_ls_scale 0.4023(3)
_oxford_reflns_number_all 10379
_oxford_reflns_threshold_expression_ref I>-3.0\s(I)
_oxford_structure_analysis_title '044rtnp12 in P -1'
_cod_data_source_file c5dt01955a2.cif
_cod_data_source_block IIb
_cod_depositor_comments 'Adding full bibliography for 7035444--7035451.cif.'
_cod_original_sg_symbol_H-M 'P -1 '
_cod_original_formula_sum 'C34 H35 B1 Fe1'
_cod_database_code 7035450

loop_
_symmetry_equiv_pos_as_xyz
x,y,z
-x,-y,-z

loop_
_atom_site_label
_atom_site_type_symbol
_atom_site_fract_x
_atom_site_fract_y
_atom_site_fract_z
_atom_site_U_iso_or_equiv
_atom_site_occupancy
_atom_site_adp_type
_atom_site_refinement_flags_posn
Fe1 Fe 0.69493(3) 0.47135(3) 0.60295(3) 0.0271 1.0000 Uani .
C2 C 0.5765(2) 0.4821(3) 0.7211(2) 0.0444 1.0000 Uani .
C3 C 0.5485(2) 0.5177(2) 0.6323(3) 0.0432 1.0000 Uani .
C4 C 0.5621(2) 0.4375(2) 0.5967(2) 0.0403 1.0000 Uani .
C5 C 0.5985(2) 0.3530(2) 0.6632(2) 0.0401 1.0000 Uani .
C6 C 0.6070(2) 0.3803(2) 0.7400(2) 0.0435 1.0000 Uani .
C7 C 0.8413(2) 0.4419(2) 0.6000(2) 0.0388 1.0000 Uani .
C8 C 0.8259(2) 0.4296(2) 0.5173(2) 0.0414 1.0000 Uani .
C9 C 0.7914(2) 0.5230(2) 0.4597(2) 0.0348 1.0000 Uani .
C10 C 0.78436(19) 0.59365(19) 0.50640(19) 0.0283 1.0000 Uani .
C11 C 0.8154(2) 0.5423(2) 0.5936(2) 0.0328 1.0000 Uani .
C12 C 0.75293(18) 0.69990(18) 0.47003(18) 0.0241 1.0000 Uani .
C13 C 0.73991(18) 0.74487(19) 0.37512(18) 0.0269 1.0000 Uani .
C14 C 0.71609(19) 0.84592(19) 0.33866(18) 0.0278 1.0000 Uani .
C15 C 0.70679(18) 0.90490(18) 0.39472(18) 0.0253 1.0000 Uani .
C16 C 0.71561(18) 0.86251(18) 0.49197(17) 0.0244 1.0000 Uani .
C17 C 0.73775(18) 0.75942(18) 0.52764(17) 0.0254 1.0000 Uani .
B18 B 0.6954(2) 0.9245(2) 0.5612(2) 0.0246 1.0000 Uani .
C19 C 0.71176(18) 1.04216(18) 0.51235(17) 0.0227 1.0000 Uani .
C20 C 0.79932(18) 1.08651(18) 0.43274(18) 0.0247 1.0000 Uani .
C21 C 0.80425(19) 1.19035(19) 0.38097(18) 0.0269 1.0000 Uani .
C22 C 0.7252(2) 1.25367(18) 0.40450(19) 0.0278 1.0000 Uani .
C23 C 0.64205(19) 1.21130(19) 0.48619(19) 0.0288 1.0000 Uani .
C24 C 0.63413(18) 1.10813(19) 0.54078(18) 0.0252 1.0000 Uani .
C25 C 0.5388(2) 1.0716(2) 0.6277(2) 0.0357 1.0000 Uani .
C26 C 0.7289(2) 1.3648(2) 0.3431(2) 0.0380 1.0000 Uani .
C27 C 0.89223(19) 1.0259(2) 0.4034(2) 0.0335 1.0000 Uani .
C28 C 0.65064(19) 0.86555(18) 0.67805(18) 0.0247 1.0000 Uani .
C29 C 0.70229(19) 0.86099(18) 0.74479(18) 0.0250 1.0000 Uani .
C30 C 0.80796(19) 0.9010(2) 0.7053(2) 0.0312 1.0000 Uani .
C31 C 0.65764(19) 0.81545(18) 0.84819(18) 0.0272 1.0000 Uani .
C32 C 0.5634(2) 0.77093(19) 0.88842(18) 0.0297 1.0000 Uani .
C33 C 0.5144(2) 0.7721(2) 0.82248(19) 0.0315 1.0000 Uani .
C34 C 0.55638(19) 0.8173(2) 0.71888(19) 0.0288 1.0000 Uani .
C35 C 0.4956(2) 0.8165(2) 0.6540(2) 0.0401 1.0000 Uani .
C36 C 0.5158(2) 0.7213(3) 1.0000(2) 0.0441 1.0000 Uani .
Fe37 Fe 0.88167(3) 0.51386(3) 0.87114(3) 0.0257 1.0000 Uani .
C38 C 0.74854(19) 0.46454(19) 0.87886(19) 0.0278 1.0000 Uani .
C39 C 0.77139(18) 0.40936(18) 0.97032(18) 0.0239 1.0000 Uani .
C40 C 0.77920(19) 0.48142(19) 1.01152(19) 0.0287 1.0000 Uani .
C41 C 0.7603(2) 0.5786(2) 0.9468(2) 0.0340 1.0000 Uani .
C42 C 0.7413(2) 0.5685(2) 0.8645(2) 0.0331 1.0000 Uani .
C43 C 0.78168(17) 0.29963(18) 1.01601(17) 0.0230 1.0000 Uani .
C44 C 0.78215(19) 0.25425(19) 1.11574(18) 0.0267 1.0000 Uani .
C45 C 0.7886(2) 0.15055(19) 1.15996(18) 0.0291 1.0000 Uani .
C46 C 0.79237(18) 0.09006(18) 1.10675(18) 0.0260 1.0000 Uani .
C47 C 0.79330(17) 0.13205(17) 1.00653(17) 0.0224 1.0000 Uani .
C48 C 0.78888(17) 0.23709(17) 0.96284(17) 0.0227 1.0000 Uani .
B49 B 0.80246(19) 0.0649(2) 0.9435(2) 0.0218 1.0000 Uani .
C50 C 0.76750(17) -0.04863(17) 1.00138(17) 0.0219 1.0000 Uani .
C51 C 0.67079(18) -0.07396(18) 1.07236(18) 0.0249 1.0000 Uani .
C52 C 0.64447(19) -0.17422(19) 1.13068(18) 0.0279 1.0000 Uani .
C53 C 0.7120(2) -0.25241(18) 1.12245(19) 0.0287 1.0000 Uani .
C54 C 0.80610(19) -0.22769(18) 1.05040(19) 0.0267 1.0000 Uani .
C55 C 0.83442(18) -0.12856(18) 0.98916(18) 0.0237 1.0000 Uani .
C56 C 0.93845(19) -0.1120(2) 0.9133(2) 0.0312 1.0000 Uani .
C57 C 0.6838(2) -0.3608(2) 1.1879(2) 0.0387 1.0000 Uani .
C58 C 0.59153(19) 0.0049(2) 1.0863(2) 0.0345 1.0000 Uani .
C59 C 0.84929(17) 0.11327(17) 0.82580(17) 0.0210 1.0000 Uani .
C60 C 0.79386(18) 0.12168(17) 0.76145(17) 0.0221 1.0000 Uani .
C61 C 0.83865(19) 0.16051(18) 0.65751(18) 0.0253 1.0000 Uani .
C62 C 0.93835(19) 0.19094(18) 0.61461(18) 0.0261 1.0000 Uani .
C63 C 0.99250(18) 0.18566(18) 0.67794(18) 0.0257 1.0000 Uani .
C64 C 0.94980(18) 0.14900(18) 0.78193(17) 0.0234 1.0000 Uani .
C65 C 1.01518(19) 0.1445(2) 0.8447(2) 0.0328 1.0000 Uani .
C66 C 0.9882(2) 0.2292(2) 0.50248(18) 0.0352 1.0000 Uani .
C67 C 0.68462(19) 0.09063(19) 0.80344(19) 0.0285 1.0000 Uani .
C68 C 0.9879(2) 0.5188(3) 0.7384(2) 0.0435 1.0000 Uani .
C69 C 1.0124(2) 0.4426(2) 0.8197(2) 0.0398 1.0000 Uani .
C70 C 1.0240(2) 0.4877(2) 0.8826(2) 0.0388 1.0000 Uani .
C71 C 1.0068(2) 0.5918(2) 0.8408(2) 0.0413 1.0000 Uani .
C72 C 0.9837(2) 0.6116(2) 0.7514(2) 0.0450 1.0000 Uani .
H21 H 0.5762 0.5210 0.7601 0.0529 1.0000 Uiso R
H31 H 0.5260 0.5854 0.5993 0.0520 1.0000 Uiso R
H41 H 0.5522 0.4414 0.5350 0.0498 1.0000 Uiso R
H51 H 0.6187 0.2882 0.6551 0.0492 1.0000 Uiso R
H61 H 0.6310 0.3373 0.7963 0.0531 1.0000 Uiso R
H71 H 0.8621 0.3883 0.6542 0.0475 1.0000 Uiso R
H81 H 0.8329 0.3677 0.5036 0.0500 1.0000 Uiso R
H91 H 0.7739 0.5367 0.3987 0.0419 1.0000 Uiso R
H111 H 0.8155 0.5694 0.6435 0.0399 1.0000 Uiso R
H131 H 0.7489 0.7066 0.3346 0.0329 1.0000 Uiso R
H141 H 0.7058 0.8743 0.2750 0.0344 1.0000 Uiso R
H151 H 0.6938 0.9733 0.3676 0.0305 1.0000 Uiso R
H171 H 0.7420 0.7288 0.5938 0.0308 1.0000 Uiso R
H211 H 0.8632 1.2180 0.3291 0.0323 1.0000 Uiso R
H231 H 0.5879 1.2528 0.5051 0.0347 1.0000 Uiso R
H252 H 0.4992 1.1288 0.6397 0.0545 1.0000 Uiso R
H251 H 0.5537 1.0282 0.6885 0.0538 1.0000 Uiso R
H253 H 0.4984 1.0354 0.6117 0.0540 1.0000 Uiso R
H263 H 0.6947 1.4013 0.3859 0.0571 1.0000 Uiso R
H261 H 0.7971 1.3879 0.3095 0.0575 1.0000 Uiso R
H262 H 0.6953 1.3777 0.2940 0.0579 1.0000 Uiso R
H271 H 0.9324 1.0561 0.3362 0.0532 1.0000 Uiso R
H273 H 0.9339 1.0195 0.4434 0.0531 1.0000 Uiso R
H272 H 0.8775 0.9601 0.4129 0.0523 1.0000 Uiso R
H302 H 0.8240 0.9127 0.7571 0.0475 1.0000 Uiso R
H301 H 0.8146 0.9634 0.6497 0.0474 1.0000 Uiso R
H303 H 0.8563 0.8549 0.6835 0.0479 1.0000 Uiso R
H311 H 0.6939 0.8133 0.8920 0.0319 1.0000 Uiso R
H331 H 0.4510 0.7410 0.8492 0.0382 1.0000 Uiso R
H351 H 0.4254 0.8110 0.6890 0.0614 1.0000 Uiso R
H353 H 0.5059 0.8761 0.5942 0.0612 1.0000 Uiso R
H352 H 0.5138 0.7601 0.6337 0.0624 1.0000 Uiso R
H362 H 0.4448 0.7187 1.0165 0.0669 1.0000 Uiso R
H361 H 0.5308 0.7578 1.0349 0.0678 1.0000 Uiso R
H363 H 0.5412 0.6541 1.0245 0.0679 1.0000 Uiso R
H381 H 0.7414 0.4370 0.8323 0.0338 1.0000 Uiso R
H401 H 0.7964 0.4660 1.0724 0.0355 1.0000 Uiso R
H411 H 0.7620 0.6427 0.9556 0.0414 1.0000 Uiso R
H421 H 0.7248 0.6229 0.8101 0.0402 1.0000 Uiso R
H441 H 0.7766 0.2946 1.1547 0.0319 1.0000 Uiso R
H451 H 0.7897 0.1212 1.2272 0.0350 1.0000 Uiso R
H461 H 0.7946 0.0196 1.1380 0.0312 1.0000 Uiso R
H481 H 0.7917 0.2661 0.8950 0.0285 1.0000 Uiso R
H521 H 0.5793 -0.1901 1.1772 0.0337 1.0000 Uiso R
H541 H 0.8513 -0.2802 1.0446 0.0321 1.0000 Uiso R
H562 H 0.9680 -0.1736 0.9063 0.0487 1.0000 Uiso R
H563 H 0.9813 -0.0833 0.9336 0.0489 1.0000 Uiso R
H561 H 0.9372 -0.0652 0.8478 0.0483 1.0000 Uiso R
H573 H 0.7433 -0.4004 1.1948 0.0597 1.0000 Uiso R
H571 H 0.6412 -0.3650 1.2534 0.0595 1.0000 Uiso R
H572 H 0.6489 -0.3890 1.1596 0.0592 1.0000 Uiso R
H581 H 0.5258 -0.0207 1.1041 0.0530 1.0000 Uiso R
H582 H 0.5928 0.0250 1.1404 0.0532 1.0000 Uiso R
H583 H 0.6026 0.0655 1.0280 0.0523 1.0000 Uiso R
H611 H 0.8000 0.1648 0.6158 0.0316 1.0000 Uiso R
H631 H 1.0601 0.2081 0.6492 0.0315 1.0000 Uiso R
H651 H 1.0841 0.1595 0.8065 0.0509 1.0000 Uiso R
H653 H 0.9930 0.1911 0.8780 0.0515 1.0000 Uiso R
H652 H 1.0116 0.0809 0.8973 0.0517 1.0000 Uiso R
H662 H 1.0458 0.1910 0.4842 0.0531 1.0000 Uiso R
H661 H 1.0089 0.2983 0.4794 0.0534 1.0000 Uiso R
H663 H 0.9424 0.2270 0.4683 0.0527 1.0000 Uiso R
H672 H 0.6611 0.0934 0.7500 0.0446 1.0000 Uiso R
H673 H 0.6437 0.1347 0.8361 0.0449 1.0000 Uiso R
H671 H 0.6769 0.0239 0.8523 0.0442 1.0000 Uiso R
H681 H 0.9740 0.5084 0.6836 0.0516 1.0000 Uiso R
H691 H 1.0170 0.3705 0.8328 0.0483 1.0000 Uiso R
H701 H 1.0400 0.4524 0.9453 0.0471 1.0000 Uiso R
H711 H 1.0060 0.6423 0.8696 0.0498 1.0000 Uiso R
H721 H 0.9657 0.6763 0.7079 0.0542 1.0000 Uiso R

loop_
_atom_site_aniso_label
_atom_site_aniso_U_11
_atom_site_aniso_U_22
_atom_site_aniso_U_33
_atom_site_aniso_U_23
_atom_site_aniso_U_13
_atom_site_aniso_U_12
Fe1 0.0319(2) 0.02358(18) 0.02475(19) -0.00695(15) -0.00962(15) 0.00004(15)
C2 0.0373(16) 0.057(2) 0.0391(16) -0.0255(15) 0.0012(13) -0.0110(14)
C3 0.0287(15) 0.0395(16) 0.058(2) -0.0172(15) -0.0116(14) 0.0019(12)
C4 0.0425(16) 0.0411(16) 0.0422(16) -0.0134(13) -0.0201(13) -0.0035(13)
C5 0.0462(17) 0.0304(14) 0.0436(16) -0.0069(12) -0.0183(14) -0.0088(12)
C6 0.0485(18) 0.0432(17) 0.0300(14) -0.0028(13) -0.0081(13) -0.0156(14)
C7 0.0344(15) 0.0316(15) 0.0472(17) -0.0100(13) -0.0160(13) 0.0062(12)
C8 0.0441(17) 0.0316(15) 0.0431(16) -0.0171(13) -0.0059(13) 0.0079(12)
C9 0.0430(16) 0.0291(14) 0.0273(13) -0.0113(11) -0.0046(12) 0.0018(12)
C10 0.0278(13) 0.0275(13) 0.0259(12) -0.0081(10) -0.0047(10) -0.0026(10)
C11 0.0286(13) 0.0337(14) 0.0357(14) -0.0103(12) -0.0132(11) 0.0024(11)
C12 0.0226(12) 0.0246(12) 0.0223(11) -0.0058(9) -0.0054(9) -0.0035(9)
C13 0.0279(13) 0.0305(13) 0.0233(12) -0.0109(10) -0.0053(10) -0.0065(10)
C14 0.0284(13) 0.0334(14) 0.0206(12) -0.0060(10) -0.0095(10) -0.0047(10)
C15 0.0271(12) 0.0224(12) 0.0229(12) -0.0041(10) -0.0079(10) -0.0013(9)
C16 0.0244(12) 0.0245(12) 0.0215(11) -0.0054(10) -0.0058(9) -0.0041(9)
C17 0.0279(13) 0.0256(12) 0.0183(11) -0.0035(9) -0.0059(10) -0.0035(10)
B18 0.0200(13) 0.0272(14) 0.0253(14) -0.0077(11) -0.0076(11) -0.0001(10)
C19 0.0245(12) 0.0241(12) 0.0202(11) -0.0068(9) -0.0092(9) 0.0001(9)
C20 0.0257(12) 0.0267(12) 0.0236(12) -0.0099(10) -0.0089(10) -0.0002(10)
C21 0.0284(13) 0.0283(13) 0.0252(12) -0.0105(10) -0.0080(10) -0.0035(10)
C22 0.0385(14) 0.0238(12) 0.0295(13) -0.0123(10) -0.0181(11) 0.0011(10)
C23 0.0300(13) 0.0302(13) 0.0336(14) -0.0176(11) -0.0146(11) 0.0072(10)
C24 0.0241(12) 0.0305(13) 0.0253(12) -0.0119(10) -0.0110(10) 0.0002(10)
C25 0.0261(13) 0.0412(16) 0.0365(15) -0.0168(13) -0.0037(11) 0.0027(11)
C26 0.0502(17) 0.0243(14) 0.0393(15) -0.0114(12) -0.0142(13) 0.0010(12)
C27 0.0231(13) 0.0317(14) 0.0378(15) -0.0096(12) -0.0031(11) -0.0010(10)
C28 0.0297(13) 0.0245(12) 0.0217(12) -0.0096(10) -0.0088(10) 0.0000(10)
C29 0.0283(13) 0.0221(12) 0.0264(12) -0.0089(10) -0.0111(10) 0.0013(10)
C30 0.0300(14) 0.0328(14) 0.0336(14) -0.0113(11) -0.0143(11) -0.0008(11)
C31 0.0345(14) 0.0249(12) 0.0256(12) -0.0097(10) -0.0146(11) 0.0042(10)
C32 0.0339(14) 0.0295(13) 0.0213(12) -0.0067(10) -0.0072(10) 0.0025(11)
C33 0.0277(13) 0.0340(14) 0.0276(13) -0.0082(11) -0.0037(10) -0.0056(11)
C34 0.0291(13) 0.0335(14) 0.0247(12) -0.0101(11) -0.0088(10) -0.0039(11)
C35 0.0319(15) 0.0575(19) 0.0325(15) -0.0144(13) -0.0101(12) -0.0118(13)
C36 0.0416(17) 0.0548(19) 0.0247(14) -0.0069(13) -0.0048(12) -0.0015(14)
Fe37 0.03007(19) 0.02431(18) 0.02225(18) -0.00596(14) -0.00941(14) -0.00298(14)
C38 0.0325(13) 0.0249(12) 0.0287(13) -0.0099(10) -0.0132(11) 0.0013(10)
C39 0.0246(12) 0.0241(12) 0.0240(12) -0.0098(10) -0.0072(10) -0.0008(9)
C40 0.0323(14) 0.0288(13) 0.0260(12) -0.0125(11) -0.0066(10) -0.0028(10)
C41 0.0390(15) 0.0280(14) 0.0371(15) -0.0153(12) -0.0099(12) -0.0013(11)
C42 0.0362(15) 0.0260(13) 0.0379(15) -0.0094(11) -0.0163(12) 0.0028(11)
C43 0.0218(11) 0.0241(12) 0.0227(11) -0.0088(10) -0.0054(9) -0.0025(9)
C44 0.0302(13) 0.0298(13) 0.0212(12) -0.0109(10) -0.0064(10) -0.0034(10)
C45 0.0344(14) 0.0289(13) 0.0200(12) -0.0045(10) -0.0077(10) -0.0027(11)
C46 0.0274(13) 0.0229(12) 0.0221(12) -0.0030(10) -0.0055(10) -0.0035(10)
C47 0.0208(11) 0.0233(12) 0.0201(11) -0.0059(9) -0.0038(9) -0.0031(9)
C48 0.0234(12) 0.0237(12) 0.0188(11) -0.0052(9) -0.0058(9) -0.0030(9)
B49 0.0183(12) 0.0231(13) 0.0234(13) -0.0075(11) -0.0074(10) 0.0012(10)
C50 0.0228(12) 0.0223(12) 0.0214(11) -0.0077(9) -0.0079(9) -0.0013(9)
C51 0.0256(12) 0.0259(12) 0.0227(12) -0.0087(10) -0.0062(10) -0.0029(10)
C52 0.0293(13) 0.0289(13) 0.0233(12) -0.0069(10) -0.0040(10) -0.0114(10)
C53 0.0379(14) 0.0225(12) 0.0274(13) -0.0057(10) -0.0135(11) -0.0075(10)
C54 0.0316(13) 0.0220(12) 0.0292(13) -0.0089(10) -0.0138(11) 0.0015(10)
C55 0.0239(12) 0.0263(12) 0.0232(12) -0.0089(10) -0.0093(10) -0.0022(9)
C56 0.0255(13) 0.0303(14) 0.0346(14) -0.0119(11) -0.0068(11) 0.0043(10)
C57 0.0479(17) 0.0261(14) 0.0379(15) -0.0044(12) -0.0131(13) -0.0099(12)
C58 0.0239(13) 0.0318(14) 0.0382(15) -0.0112(12) 0.0011(11) -0.0017(11)
C59 0.0231(12) 0.0165(11) 0.0216(11) -0.0065(9) -0.0050(9) -0.0003(9)
C60 0.0238(12) 0.0195(11) 0.0228(11) -0.0070(9) -0.0076(9) -0.0002(9)
C61 0.0296(13) 0.0244(12) 0.0236(12) -0.0078(10) -0.0116(10) 0.0006(10)
C62 0.0286(13) 0.0237(12) 0.0206(12) -0.0062(10) -0.0045(10) 0.0036(10)
C63 0.0235(12) 0.0254(12) 0.0251(12) -0.0085(10) -0.0041(10) -0.0010(10)
C64 0.0237(12) 0.0219(12) 0.0224(11) -0.0070(9) -0.0054(9) -0.0016(9)
C65 0.0250(13) 0.0424(16) 0.0296(13) -0.0103(12) -0.0086(11) -0.0050(11)
C66 0.0344(14) 0.0408(15) 0.0200(12) -0.0050(11) -0.0049(11) 0.0058(12)
C67 0.0264(13) 0.0296(13) 0.0279(13) -0.0052(10) -0.0109(10) -0.0045(10)
C68 0.0317(15) 0.073(2) 0.0282(14) -0.0224(15) -0.0070(12) -0.0037(14)
C69 0.0282(14) 0.0464(17) 0.0446(17) -0.0217(14) -0.0056(12) 0.0012(12)
C70 0.0310(14) 0.0505(18) 0.0308(14) -0.0079(13) -0.0114(12) -0.0038(13)
C71 0.0388(16) 0.0437(17) 0.0382(16) -0.0131(13) -0.0049(13) -0.0147(13)
C72 0.0432(17) 0.0454(18) 0.0292(15) 0.0017(13) -0.0051(13) -0.0084(14)

loop_
_atom_type_symbol
_atom_type_scat_dispersion_real
_atom_type_scat_dispersion_imag
_atom_type_scat_Cromer_Mann_a1
_atom_type_scat_Cromer_Mann_b1
_atom_type_scat_Cromer_Mann_a2
_atom_type_scat_Cromer_Mann_b2
_atom_type_scat_Cromer_Mann_a3
_atom_type_scat_Cromer_Mann_b3
_atom_type_scat_Cromer_Mann_a4
_atom_type_scat_Cromer_Mann_b4
_atom_type_scat_Cromer_Mann_c
_atom_type_scat_source
C 0.0033 0.0016 2.3100 20.8439 1.0200 10.2075 1.5886 0.5687 0.8650 51.6512 0.2156 'International Tables Vol C 4.2.6.8 and 6.1.1.4'
H 0.0000 0.0000 0.4930 10.5109 0.3229 26.1257 0.1402 3.1424 0.0408 57.7998 0.0030 'International Tables Vol C 4.2.6.8 and 6.1.1.4'
Fe 0.3463 0.8444 11.7695 4.7611 7.3573 0.3072 3.5222 15.3535 2.3045 76.8805 1.0369 'International Tables Vol C 4.2.6.8 and 6.1.1.4'
B 0.0013 0.0007 2.0545 23.2185 1.3326 1.0210 1.0979 60.3498 0.7068 0.1403 -0.1932 'International Tables Vol C 4.2.6.8 and 6.1.1.4'

loop_
_geom_angle_atom_site_label_1
_geom_angle_atom_site_label_2
_geom_angle_atom_site_label_3
_geom_angle
_geom_angle_publ_flag
C2 Fe1 C3 40.66(13) yes
C2 Fe1 C4 68.37(13) yes
C3 Fe1 C4 40.82(12) yes
C2 Fe1 C5 68.30(13) yes
C3 Fe1 C5 68.48(13) yes
C4 Fe1 C5 40.56(12) yes
C2 Fe1 C6 40.64(13) yes
C3 Fe1 C6 68.31(13) yes
C4 Fe1 C6 68.04(12) yes
C5 Fe1 C6 40.33(12) yes
C2 Fe1 C7 126.63(13) yes
C3 Fe1 C7 164.69(13) yes
C4 Fe1 C7 152.73(12) yes
C5 Fe1 C7 118.35(12) yes
C6 Fe1 C7 107.28(13) yes
C2 Fe1 C8 163.50(13) yes
C3 Fe1 C8 153.75(13) yes
C4 Fe1 C8 118.59(13) yes
C5 Fe1 C8 106.50(13) yes
C6 Fe1 C8 125.47(13) yes
C2 Fe1 C9 154.81(12) yes
C3 Fe1 C9 120.02(13) yes
C4 Fe1 C9 107.75(12) yes
C5 Fe1 C9 125.94(12) yes
C6 Fe1 C9 163.07(12) yes
C2 Fe1 C10 120.35(12) yes
C3 Fe1 C10 108.39(12) yes
C4 Fe1 C10 126.91(11) yes
C5 Fe1 C10 163.93(11) yes
C6 Fe1 C10 154.69(12) yes
C2 Fe1 C11 108.59(12) yes
C3 Fe1 C11 127.52(12) yes
C4 Fe1 C11 165.13(11) yes
C5 Fe1 C11 153.29(11) yes
C6 Fe1 C11 119.83(12) yes
C7 Fe1 C8 40.73(12) yes
C7 Fe1 C9 68.48(12) yes
C8 Fe1 C9 40.77(11) yes
C7 Fe1 C10 68.92(11) yes
C8 Fe1 C10 68.93(11) yes
C9 Fe1 C10 40.79(10) yes
C7 Fe1 C11 40.76(11) yes
C8 Fe1 C11 68.58(12) yes
C9 Fe1 C11 68.42(12) yes
C10 Fe1 C11 40.95(10) yes
Fe1 C2 C3 69.59(17) yes
Fe1 C2 C6 69.86(17) yes
C3 C2 C6 107.9(3) yes
Fe1 C2 H21 125.0 no
C3 C2 H21 125.5 no
C6 C2 H21 126.6 no
C2 C3 Fe1 69.76(17) yes
C2 C3 C4 107.7(3) yes
Fe1 C3 C4 69.58(17) yes
C2 C3 H31 127.1 no
Fe1 C3 H31 124.5 no
C4 C3 H31 125.2 no
C3 C4 Fe1 69.60(16) yes
C3 C4 C5 108.1(3) yes
Fe1 C4 C5 69.91(17) yes
C3 C4 H41 125.8 no
Fe1 C4 H41 123.3 no
C5 C4 H41 126.0 no
C4 C5 Fe1 69.53(16) yes
C4 C5 C6 108.0(3) yes
Fe1 C5 C6 69.93(16) yes
C4 C5 H51 126.2 no
Fe1 C5 H51 123.0 no
C6 C5 H51 125.7 no
C2 C6 C5 108.3(3) yes
C2 C6 Fe1 69.50(16) yes
C5 C6 Fe1 69.74(16) yes
C2 C6 H61 125.4 no
C5 C6 H61 126.3 no
Fe1 C6 H61 125.6 no
Fe1 C7 C8 69.55(17) yes
Fe1 C7 C11 69.37(15) yes
C8 C7 C11 107.9(2) yes
Fe1 C7 H71 123.6 no
C8 C7 H71 125.4 no
C11 C7 H71 126.6 no
C7 C8 Fe1 69.72(16) yes
C7 C8 C9 107.9(3) yes
Fe1 C8 C9 69.72(16) yes
C7 C8 H81 127.2 no
Fe1 C8 H81 123.0 no
C9 C8 H81 124.7 no
C8 C9 Fe1 69.50(16) yes
C8 C9 C10 108.7(2) yes
Fe1 C9 C10 69.92(15) yes
C8 C9 H91 126.1 no
Fe1 C9 H91 125.7 no
C10 C9 H91 125.2 no
C9 C10 Fe1 69.30(15) yes
C9 C10 C11 106.8(2) yes
Fe1 C10 C11 68.94(15) yes
C9 C10 C12 126.3(2) yes
Fe1 C10 C12 127.60(18) yes
C11 C10 C12 126.9(2) yes
C10 C11 C7 108.7(2) yes
C10 C11 Fe1 70.11(15) yes
C7 C11 Fe1 69.87(16) yes
C10 C11 H111 126.6 no
C7 C11 H111 124.6 no
Fe1 C11 H111 123.3 no
C10 C12 C13 120.8(2) yes
C10 C12 C17 121.4(2) yes
C13 C12 C17 117.8(2) yes
C12 C13 C14 120.8(2) yes
C12 C13 H131 120.0 no
C14 C13 H131 119.3 no
C13 C14 C15 120.5(2) yes
C13 C14 H141 119.3 no
C15 C14 H141 120.2 no
C14 C15 C16 120.9(2) yes
C14 C15 H151 119.2 no
C16 C15 H151 119.9 no
C15 C16 C17 117.2(2) yes
C15 C16 B18 122.2(2) yes
C17 C16 B18 120.5(2) yes
C16 C17 C12 122.7(2) yes
C16 C17 H171 118.7 no
C12 C17 H171 118.7 no
C16 B18 C19 119.5(2) yes
C16 B18 C28 116.9(2) yes
C19 B18 C28 123.4(2) yes
B18 C19 C20 122.1(2) yes
B18 C19 C24 120.5(2) yes
C20 C19 C24 117.1(2) yes
C19 C20 C21 120.4(2) yes
C19 C20 C27 122.4(2) yes
C21 C20 C27 117.2(2) yes
C20 C21 C22 122.1(2) yes
C20 C21 H211 118.8 no
C22 C21 H211 119.0 no
C21 C22 C23 117.6(2) yes
C21 C22 C26 121.4(2) yes
C23 C22 C26 121.0(2) yes
C22 C23 C24 122.2(2) yes
C22 C23 H231 119.5 no
C24 C23 H231 118.2 no
C19 C24 C23 120.3(2) yes
C19 C24 C25 122.9(2) yes
C23 C24 C25 116.8(2) yes
C24 C25 H252 109.9 no
C24 C25 H251 111.4 no
H252 C25 H251 109.0 no
C24 C25 H253 109.9 no
H252 C25 H253 107.5 no
H251 C25 H253 109.0 no
C22 C26 H263 109.7 no
C22 C26 H261 111.1 no
H263 C26 H261 109.3 no
C22 C26 H262 109.3 no
H263 C26 H262 108.3 no
H261 C26 H262 109.1 no
C20 C27 H271 113.2 no
C20 C27 H273 109.9 no
H271 C27 H273 106.1 no
C20 C27 H272 113.1 no
H271 C27 H272 107.4 no
H273 C27 H272 106.7 no
B18 C28 C29 121.3(2) yes
B18 C28 C34 120.6(2) yes
C29 C28 C34 118.1(2) yes
C28 C29 C30 120.6(2) yes
C28 C29 C31 120.2(2) yes
C30 C29 C31 119.1(2) yes
C29 C30 H302 110.0 no
C29 C30 H301 110.8 no
H302 C30 H301 107.9 no
C29 C30 H303 111.6 no
H302 C30 H303 108.3 no
H301 C30 H303 108.0 no
C29 C31 C32 121.6(2) yes
C29 C31 H311 118.8 no
C32 C31 H311 119.6 no
C31 C32 C33 118.1(2) yes
C31 C32 C36 121.4(2) yes
C33 C32 C36 120.5(2) yes
C32 C33 C34 121.9(2) yes
C32 C33 H331 118.6 no
C34 C33 H331 119.5 no
C28 C34 C33 120.0(2) yes
C28 C34 C35 122.3(2) yes
C33 C34 C35 117.6(2) yes
C34 C35 H351 112.0 no
C34 C35 H353 112.3 no
H351 C35 H353 107.7 no
C34 C35 H352 110.2 no
H351 C35 H352 106.6 no
H353 C35 H352 107.8 no
C32 C36 H362 110.5 no
C32 C36 H361 110.7 no
H362 C36 H361 108.3 no
C32 C36 H363 111.1 no
H362 C36 H363 109.0 no
H361 C36 H363 107.1 no
C38 Fe37 C39 40.76(9) yes
C38 Fe37 C40 68.39(10) yes
C39 Fe37 C40 40.86(9) yes
C38 Fe37 C41 68.28(11) yes
C39 Fe37 C41 68.57(10) yes
C40 Fe37 C41 40.56(10) yes
C38 Fe37 C42 40.66(10) yes
C39 Fe37 C42 68.68(10) yes
C40 Fe37 C42 68.41(11) yes
C41 Fe37 C42 40.62(11) yes
C38 Fe37 C68 109.12(11) yes
C39 Fe37 C68 130.84(12) yes
C40 Fe37 C68 169.64(12) yes
C41 Fe37 C68 148.96(12) yes
C42 Fe37 C68 116.77(12) yes
C38 Fe37 C69 118.59(11) yes
C39 Fe37 C69 110.09(11) yes
C40 Fe37 C69 131.22(12) yes
C41 Fe37 C69 168.68(12) yes
C42 Fe37 C69 150.33(12) yes
C38 Fe37 C70 151.30(11) yes
C39 Fe37 C70 118.44(11) yes
C40 Fe37 C70 109.44(11) yes
C41 Fe37 C70 129.82(12) yes
C42 Fe37 C70 167.38(12) yes
C38 Fe37 C71 167.27(11) yes
C39 Fe37 C71 150.38(11) yes
C40 Fe37 C71 116.87(11) yes
C41 Fe37 C71 107.55(12) yes
C42 Fe37 C71 128.52(12) yes
C38 Fe37 C72 129.17(12) yes
C39 Fe37 C72 168.46(12) yes
C40 Fe37 C72 148.80(12) yes
C41 Fe37 C72 115.59(12) yes
C42 Fe37 C72 106.95(12) yes
C68 Fe37 C69 40.24(12) yes
C68 Fe37 C70 67.57(12) yes
C69 Fe37 C70 40.08(12) yes
C68 Fe37 C71 67.81(12) yes
C69 Fe37 C71 67.70(13) yes
C70 Fe37 C71 40.33(12) yes
C68 Fe37 C72 40.53(13) yes
C69 Fe37 C72 68.06(13) yes
C70 Fe37 C72 68.06(12) yes
C71 Fe37 C72 40.57(12) yes
Fe37 C38 C39 70.26(14) yes
Fe37 C38 C42 69.89(15) yes
C39 C38 C42 108.8(2) yes
Fe37 C38 H381 124.1 no
C39 C38 H381 126.4 no
C42 C38 H381 124.8 no
C38 C39 Fe37 68.98(14) yes
C38 C39 C40 106.8(2) yes
Fe37 C39 C40 68.99(14) yes
C38 C39 C43 127.1(2) yes
Fe37 C39 C43 128.49(17) yes
C40 C39 C43 126.1(2) yes
C39 C40 Fe37 70.15(14) yes
C39 C40 C41 108.5(2) yes
Fe37 C40 C41 69.81(15) yes
C39 C40 H401 125.3 no
Fe37 C40 H401 124.6 no
C41 C40 H401 126.2 no
C40 C41 Fe37 69.63(15) yes
C40 C41 C42 108.3(2) yes
Fe37 C41 C42 69.76(16) yes
C40 C41 H411 126.3 no
Fe37 C41 H411 124.8 no
C42 C41 H411 125.4 no
C38 C42 C41 107.7(2) yes
C38 C42 Fe37 69.45(15) yes
C41 C42 Fe37 69.62(16) yes
C38 C42 H421 126.8 no
C41 C42 H421 125.5 no
Fe37 C42 H421 127.6 no
C39 C43 C44 120.6(2) yes
C39 C43 C48 121.5(2) yes
C44 C43 C48 117.8(2) yes
C43 C44 C45 120.7(2) yes
C43 C44 H441 120.2 no
C45 C44 H441 119.1 no
C44 C45 C46 120.3(2) yes
C44 C45 H451 119.6 no
C46 C45 H451 120.1 no
C45 C46 C47 120.9(2) yes
C45 C46 H461 119.8 no
C47 C46 H461 119.2 no
C46 C47 C48 117.6(2) yes
C46 C47 B49 121.7(2) yes
C48 C47 B49 120.7(2) yes
C47 C48 C43 122.5(2) yes
C47 C48 H481 118.3 no
C43 C48 H481 119.2 no
C47 B49 C50 118.5(2) yes
C47 B49 C59 118.2(2) yes
C50 B49 C59 123.3(2) yes
B49 C50 C51 121.0(2) yes
B49 C50 C55 121.2(2) yes
C51 C50 C55 117.6(2) yes
C50 C51 C52 120.6(2) yes
C50 C51 C58 121.9(2) yes
C52 C51 C58 117.5(2) yes
C51 C52 C53 121.8(2) yes
C51 C52 H521 119.7 no
C53 C52 H521 118.6 no
C52 C53 C54 117.6(2) yes
C52 C53 C57 121.4(2) yes
C54 C53 C57 120.9(2) yes
C53 C54 C55 122.3(2) yes
C53 C54 H541 117.7 no
C55 C54 H541 120.0 no
C50 C55 C54 120.0(2) yes
C50 C55 C56 123.0(2) yes
C54 C55 C56 117.0(2) yes
C55 C56 H562 111.6 no
C55 C56 H563 109.9 no
H562 C56 H563 108.8 no
C55 C56 H561 111.5 no
H562 C56 H561 108.1 no
H563 C56 H561 106.7 no
C53 C57 H573 110.2 no
C53 C57 H571 110.1 no
H573 C57 H571 108.3 no
C53 C57 H572 111.1 no
H573 C57 H572 108.6 no
H571 C57 H572 108.6 no
C51 C58 H581 110.8 no
C51 C58 H582 110.6 no
H581 C58 H582 107.4 no
C51 C58 H583 112.4 no
H581 C58 H583 110.1 no
H582 C58 H583 105.3 no
B49 C59 C60 121.5(2) yes
B49 C59 C64 120.3(2) yes
C60 C59 C64 118.1(2) yes
C59 C60 C61 120.3(2) yes
C59 C60 C67 120.7(2) yes
C61 C60 C67 118.9(2) yes
C60 C61 C62 121.6(2) yes
C60 C61 H611 118.7 no
C62 C61 H611 119.7 no
C61 C62 C63 118.3(2) yes
C61 C62 C66 121.7(2) yes
C63 C62 C66 120.0(2) yes
C62 C63 C64 121.8(2) yes
C62 C63 H631 118.9 no
C64 C63 H631 119.4 no
C59 C64 C63 119.8(2) yes
C59 C64 C65 122.2(2) yes
C63 C64 C65 118.0(2) yes
C64 C65 H651 113.4 no
C64 C65 H653 111.3 no
H651 C65 H653 106.5 no
C64 C65 H652 112.0 no
H651 C65 H652 108.5 no
H653 C65 H652 104.6 no
C62 C66 H662 111.4 no
C62 C66 H661 109.6 no
H662 C66 H661 108.0 no
C62 C66 H663 110.9 no
H662 C66 H663 108.4 no
H661 C66 H663 108.4 no
C60 C67 H672 109.6 no
C60 C67 H673 110.7 no
H672 C67 H673 109.1 no
C60 C67 H671 110.4 no
H672 C67 H671 109.4 no
H673 C67 H671 107.6 no
Fe37 C68 C69 69.97(16) yes
Fe37 C68 C72 69.43(17) yes
C69 C68 C72 108.2(3) yes
Fe37 C68 H681 124.7 no
C69 C68 H681 125.5 no
C72 C68 H681 126.2 no
C68 C69 Fe37 69.79(17) yes
C68 C69 C70 108.0(3) yes
Fe37 C69 C70 69.71(17) yes
C68 C69 H691 126.7 no
Fe37 C69 H691 123.6 no
C70 C69 H691 125.2 no
C69 C70 Fe37 70.21(16) yes
C69 C70 C71 108.3(3) yes
Fe37 C70 C71 69.68(17) yes
C69 C70 H701 125.6 no
Fe37 C70 H701 125.0 no
C71 C70 H701 126.1 no
C70 C71 Fe37 69.98(16) yes
C70 C71 C72 108.1(3) yes
Fe37 C71 C72 69.72(17) yes
C70 C71 H711 127.1 no
Fe37 C71 H711 122.8 no
C72 C71 H711 124.6 no
C68 C72 C71 107.4(3) yes
C68 C72 Fe37 70.04(17) yes
C71 C72 Fe37 69.72(16) yes
C68 C72 H721 125.8 no
C71 C72 H721 126.8 no
Fe37 C72 H721 123.8 no

loop_
_geom_bond_atom_site_label_1
_geom_bond_atom_site_label_2
_geom_bond_distance
_geom_bond_publ_flag
Fe1 C2 2.041(3) yes
Fe1 C3 2.038(3) yes
Fe1 C4 2.038(3) yes
Fe1 C5 2.043(3) yes
Fe1 C6 2.045(3) yes
Fe1 C7 2.041(3) yes
Fe1 C8 2.039(3) yes
Fe1 C9 2.042(3) yes
Fe1 C10 2.050(2) yes
Fe1 C11 2.035(3) yes
C2 C3 1.417(4) yes
C2 C6 1.419(5) yes
C2 H21 0.958 no
C3 C4 1.422(4) yes
C3 H31 0.975 no
C4 C5 1.415(4) yes
C4 H41 0.972 no
C5 C6 1.409(4) yes
C5 H51 0.981 no
C6 H61 0.980 no
C7 C8 1.420(4) yes
C7 C11 1.419(4) yes
C7 H71 0.985 no
C8 C9 1.421(4) yes
C8 H81 0.977 no
C9 C10 1.426(4) yes
C9 H91 0.977 no
C10 C11 1.429(4) yes
C10 C12 1.476(3) yes
C11 H111 0.977 no
C12 C13 1.399(3) yes
C12 C17 1.396(3) yes
C13 C14 1.384(4) yes
C13 H131 0.942 no
C14 C15 1.384(4) yes
C14 H141 0.947 no
C15 C16 1.406(3) yes
C15 H151 0.931 no
C16 C17 1.403(3) yes
C16 B18 1.561(4) yes
C17 H171 0.948 no
B18 C19 1.580(4) yes
B18 C28 1.580(4) yes
C19 C20 1.416(3) yes
C19 C24 1.418(3) yes
C20 C21 1.395(3) yes
C20 C27 1.510(3) yes
C21 C22 1.384(4) yes
C21 H211 0.936 no
C22 C23 1.384(4) yes
C22 C26 1.509(3) yes
C23 C24 1.394(4) yes
C23 H231 0.941 no
C24 C25 1.512(3) yes
C25 H252 0.974 no
C25 H251 0.968 no
C25 H253 0.963 no
C26 H263 0.957 no
C26 H261 0.959 no
C26 H262 0.960 no
C27 H271 0.942 no
C27 H273 0.950 no
C27 H272 0.943 no
C28 C29 1.412(3) yes
C28 C34 1.412(3) yes
C29 C30 1.508(3) yes
C29 C31 1.394(3) yes
C30 H302 0.964 no
C30 H301 0.956 no
C30 H303 0.956 no
C31 C32 1.389(4) yes
C31 H311 0.955 no
C32 C33 1.389(4) yes
C32 C36 1.504(4) yes
C33 C34 1.392(3) yes
C33 H331 0.942 no
C34 C35 1.512(4) yes
C35 H351 0.951 no
C35 H353 0.963 no
C35 H352 0.952 no
C36 H362 0.950 no
C36 H361 0.960 no
C36 H363 0.961 no
Fe37 C38 2.046(3) yes
Fe37 C39 2.063(2) yes
Fe37 C40 2.047(3) yes
Fe37 C41 2.050(3) yes
Fe37 C42 2.051(3) yes
Fe37 C68 2.050(3) yes
Fe37 C69 2.052(3) yes
Fe37 C70 2.046(3) yes
Fe37 C71 2.042(3) yes
Fe37 C72 2.042(3) yes
C38 C39 1.431(3) yes
C38 C42 1.424(4) yes
C38 H381 0.970 no
C39 C40 1.435(3) yes
C39 C43 1.471(3) yes
C40 C41 1.420(4) yes
C40 H401 0.970 no
C41 C42 1.423(4) yes
C41 H411 0.988 no
C42 H421 0.967 no
C43 C44 1.401(3) yes
C43 C48 1.398(3) yes
C44 C45 1.388(4) yes
C44 H441 0.958 no
C45 C46 1.384(4) yes
C45 H451 0.948 no
C46 C47 1.400(3) yes
C46 H461 0.942 no
C47 C48 1.402(3) yes
C47 B49 1.569(3) yes
C48 H481 0.940 no
B49 C50 1.584(3) yes
B49 C59 1.577(3) yes
C50 C51 1.413(3) yes
C50 C55 1.418(3) yes
C51 C52 1.395(3) yes
C51 C58 1.508(4) yes
C52 C53 1.392(4) yes
C52 H521 0.944 no
C53 C54 1.391(4) yes
C53 C57 1.513(3) yes
C54 C55 1.394(3) yes
C54 H541 0.934 no
C55 C56 1.510(3) yes
C56 H562 0.958 no
C56 H563 0.960 no
C56 H561 0.968 no
C57 H573 0.963 no
C57 H571 0.956 no
C57 H572 0.959 no
C58 H581 0.956 no
C58 H582 0.977 no
C58 H583 0.959 no
C59 C60 1.406(3) yes
C59 C64 1.419(3) yes
C60 C61 1.395(3) yes
C60 C67 1.511(3) yes
C61 C62 1.386(3) yes
C61 H611 0.946 no
C62 C63 1.391(4) yes
C62 C66 1.507(3) yes
C63 C64 1.392(3) yes
C63 H631 0.948 no
C64 C65 1.513(3) yes
C65 H651 0.953 no
C65 H653 0.950 no
C65 H652 0.950 no
C66 H662 0.942 no
C66 H661 0.969 no
C66 H663 0.964 no
C67 H672 0.960 no
C67 H673 0.967 no
C67 H671 0.954 no
C68 C69 1.411(4) yes
C68 C72 1.417(5) yes
C68 H681 0.983 no
C69 C70 1.404(4) yes
C69 H691 0.976 no
C70 C71 1.409(4) yes
C70 H701 0.979 no
C71 C72 1.416(4) yes
C71 H711 0.979 no
C72 H721 0.972 no

loop_
_geom_hbond_atom_site_label_D
_geom_hbond_atom_site_label_H
_geom_hbond_atom_site_label_A
_geom_hbond_angle_DHA
_geom_hbond_distance_DH
_geom_hbond_distance_HA
_geom_hbond_distance_DA
_geom_hbond_publ_flag
C27 H272 C16 132.24(8) 0.943 2.518 3.228(4) yes
